data_7012367
loop_
_publ_author_name
'Chen, Wei'
'Yue, Qi'
'Chen, Cheng'
'Yuan, Hong-Ming'
'Xu, Wei'
'Chen, Jie-Sheng'
'Wang, Su-Ning'

_publ_section_title
;
 Assembly of a manganese(II) pyridine-3,4-dicarboxylate polymeric
 network based on infinite Mn--O--C chains
;
_journal_coden_ASTM DTARAF
_journal_issue 1
_journal_name_full 'Dalton Transactions'
_journal_page_first 28
_journal_page_last 30
_journal_paper_doi 10.1039/b210462h
_journal_year 2003
_chemical_formula_sum 'C7 H5 Mn N O5'
_chemical_formula_weight 238.06
_chemical_name_common Mn[C5H3N(COO)2]H2O
_space_group_IT_number 14
_symmetry_cell_setting monoclinic
_symmetry_space_group_name_Hall '-P 2yn'
_symmetry_space_group_name_H-M 'P 1 21/n 1'
_atom_sites_solution_hydrogens geom
_atom_sites_solution_primary direct
_atom_sites_solution_secondary difmap
_audit_creation_method SHELXL-97
_cell_angle_alpha 90.00
_cell_angle_beta 100.724(3)
_cell_angle_gamma 90.00
_cell_formula_units_Z 4
_cell_length_a 6.7055(14)
_cell_length_b 14.783(3)
_cell_length_c 7.9166(15)
_cell_measurement_temperature 296(2)
_cell_volume 771.0(3)
_computing_cell_refinement 'Bruker SMART'
_computing_data_collection 'Bruker SMART'
_computing_data_reduction 'Bruker SHELXTL'
_computing_molecular_graphics 'Bruker SHELXTL'
_computing_publication_material 'Bruker SHELXTL'
_computing_structure_refinement 'SHELXL-97 (Sheldrick, 1997)'
_computing_structure_solution 'SHELXS-97 (Sheldrick, 1990)'
_diffrn_ambient_temperature 296(2)
_diffrn_measured_fraction_theta_full 0.931
_diffrn_measured_fraction_theta_max 0.931
_diffrn_measurement_device_type 'CCD area detector'
_diffrn_measurement_method 'phi and omega scans'
_diffrn_radiation_monochromator graphite
_diffrn_radiation_source 'fine-focus sealed tube'
_diffrn_radiation_type MoK\a
_diffrn_radiation_wavelength 0.71073
_diffrn_reflns_av_R_equivalents 0.0199
_diffrn_reflns_av_sigmaI/netI 0.0241
_diffrn_reflns_limit_h_max 8
_diffrn_reflns_limit_h_min -7
_diffrn_reflns_limit_k_max 19
_diffrn_reflns_limit_k_min -19
_diffrn_reflns_limit_l_max 10
_diffrn_reflns_limit_l_min -9
_diffrn_reflns_number 5260
_diffrn_reflns_theta_full 28.24
_diffrn_reflns_theta_max 28.24
_diffrn_reflns_theta_min 2.76
_diffrn_standards_decay_% 0
_exptl_absorpt_coefficient_mu 1.705
_exptl_absorpt_correction_T_max 1.000
_exptl_absorpt_correction_T_min 0.701
_exptl_absorpt_correction_type empirical
_exptl_crystal_colour colorless
_exptl_crystal_density_diffrn 2.051
_exptl_crystal_density_method 'not measured'
_exptl_crystal_description block
_exptl_crystal_F_000 476
_exptl_crystal_size_max 0.4
_exptl_crystal_size_mid 0.3
_exptl_crystal_size_min 0.2
_refine_diff_density_max 0.716
_refine_diff_density_min -0.292
_refine_diff_density_rms 0.110
_refine_ls_extinction_method none
_refine_ls_goodness_of_fit_ref 1.052
_refine_ls_hydrogen_treatment mixed
_refine_ls_matrix_type full
_refine_ls_number_parameters 147
_refine_ls_number_reflns 1780
_refine_ls_number_restraints 0
_refine_ls_restrained_S_all 1.052
_refine_ls_R_factor_all 0.0422
_refine_ls_R_factor_gt 0.0328
_refine_ls_shift/su_max 0.001
_refine_ls_shift/su_mean 0.000
_refine_ls_structure_factor_coef Fsqd
_refine_ls_weighting_details 'calc w=1/[\s^2^(Fo^2^)+(0.0580P)^2^+0.0000P] where P=(Fo^2^+2Fc^2^)/3'
_refine_ls_weighting_scheme calc
_refine_ls_wR_factor_gt 0.0859
_refine_ls_wR_factor_ref 0.0894
_reflns_number_gt 1449
_reflns_number_total 1780
_reflns_threshold_expression >2sigma(I)
_cod_data_source_file b210462h.txt
_cod_data_source_block chen2b
_cod_depositor_comments
;
The following automatic conversions were performed:
'_symmetry_cell_setting' value 'Monoclinic' changed to 'monoclinic'
according to '/home/saulius/struct/CIF-dictionaries/cif_core.dic'
dictionary named 'cif_core.dic' version 2.4.1 from
2010-06-29.

'_exptl_absorpt_correction_type' value 'Empirical' changed to
'empirical' according to
'/home/saulius/struct/CIF-dictionaries/cif_core.dic' dictionary named
'cif_core.dic' version 2.4.1 from 2010-06-29.

Automatic conversion script
Id: cif_fix_enum 1527 2010-12-29 10:47:43Z saulius 
;
_cod_original_sg_symbol_H-M P2(1)/n
_cod_database_code 7012367

loop_
_symmetry_equiv_pos_as_xyz
'x, y, z'
'-x+1/2, y+1/2, -z+1/2'
'-x, -y, -z'
'x-1/2, -y-1/2, z-1/2'

loop_
_atom_site_label
_atom_site_type_symbol
_atom_site_fract_x
_atom_site_fract_y
_atom_site_fract_z
_atom_site_U_iso_or_equiv
_atom_site_adp_type
_atom_site_occupancy
_atom_site_symmetry_multiplicity
_atom_site_calc_flag
_atom_site_refinement_flags
_atom_site_disorder_assembly
_atom_site_disorder_group
Mn1 Mn 0.22533(5) 0.77848(2) 0.61339(4) 0.02027(14) Uani 1 1 d . . .
C1 C 0.6893(3) 0.83775(14) 0.7898(3) 0.0201(4) Uani 1 1 d . . .
C2 C 0.7287(3) 0.92576(14) 0.7049(3) 0.0197(4) Uani 1 1 d . . .
C3 C 0.7280(4) 1.00754(15) 0.7894(3) 0.0257(5) Uani 1 1 d . . .
H3 H 0.708(4) 1.0031(19) 0.901(3) 0.038(8) Uiso 1 1 d . . .
C4 C 0.7463(4) 1.08718(16) 0.7017(3) 0.0267(5) Uani 1 1 d . . .
H4 H 0.752(4) 1.146(2) 0.756(4) 0.043(8) Uiso 1 1 d . . .
C5 C 0.7631(3) 1.00961(15) 0.4535(3) 0.0212(4) Uani 1 1 d . . .
H5 H 0.779(3) 1.0108(16) 0.346(3) 0.022(6) Uiso 1 1 d . . .
C6 C 0.7524(3) 0.92712(13) 0.5324(2) 0.0182(4) Uani 1 1 d . . .
C7 C 0.7840(3) 0.84107(14) 0.4403(3) 0.0199(4) Uani 1 1 d . . .
N1 N 0.7604(3) 1.08958(12) 0.5341(2) 0.0224(4) Uani 1 1 d . . .
O1 O 0.5458(2) 0.79024(10) 0.7168(2) 0.0259(4) Uani 1 1 d . . .
O2 O 0.8037(2) 0.81871(12) 0.93154(19) 0.0277(4) Uani 1 1 d . . .
O3 O 0.8942(2) 0.78109(10) 0.52759(19) 0.0216(3) Uani 1 1 d . . .
O4 O 0.7021(2) 0.83464(11) 0.28473(19) 0.0272(4) Uani 1 1 d . . .
O5 O 0.1956(3) 0.86147(12) 0.8545(2) 0.0279(4) Uani 1 1 d . . .
H1 H 0.067(5) 0.857(2) 0.881(5) 0.071(11) Uiso 1 1 d . . .
H2 H 0.279(4) 0.826(2) 0.932(4) 0.055(10) Uiso 1 1 d . . .

loop_
_atom_site_aniso_label
_atom_site_aniso_U_11
_atom_site_aniso_U_22
_atom_site_aniso_U_33
_atom_site_aniso_U_23
_atom_site_aniso_U_13
_atom_site_aniso_U_12
Mn1 0.0220(2) 0.0196(2) 0.01892(19) -0.00010(13) 0.00316(13) -0.00001(13)
C1 0.0229(11) 0.0195(10) 0.0194(9) 0.0006(8) 0.0077(8) 0.0025(9)
C2 0.0180(10) 0.0214(11) 0.0188(10) 0.0015(8) 0.0011(8) 0.0010(8)
C3 0.0349(13) 0.0236(12) 0.0185(9) -0.0018(9) 0.0049(9) -0.0024(10)
C4 0.0321(12) 0.0210(12) 0.0268(11) -0.0017(9) 0.0048(9) -0.0007(10)
C5 0.0222(11) 0.0220(11) 0.0199(10) 0.0024(8) 0.0054(8) 0.0011(8)
C6 0.0167(10) 0.0186(10) 0.0186(9) -0.0006(8) 0.0015(7) -0.0009(8)
C7 0.0199(10) 0.0202(10) 0.0206(9) -0.0012(8) 0.0067(8) -0.0023(8)
N1 0.0243(9) 0.0185(9) 0.0236(9) 0.0008(7) 0.0026(7) -0.0008(8)
O1 0.0220(8) 0.0257(9) 0.0295(8) 0.0026(6) 0.0031(7) -0.0039(6)
O2 0.0320(9) 0.0293(9) 0.0201(7) 0.0073(7) 0.0008(6) -0.0044(7)
O3 0.0215(8) 0.0209(8) 0.0219(7) -0.0008(6) 0.0027(6) 0.0028(6)
O4 0.0358(9) 0.0259(9) 0.0186(7) -0.0019(6) 0.0016(6) 0.0057(7)
O5 0.0290(9) 0.0286(9) 0.0261(8) 0.0012(7) 0.0052(7) 0.0033(7)

loop_
_atom_type_symbol
_atom_type_description
_atom_type_scat_dispersion_real
_atom_type_scat_dispersion_imag
_atom_type_scat_source
C C 0.0033 0.0016 'International Tables Vol C Tables 4.2.6.8 and 6.1.1.4'
H H 0.0000 0.0000 'International Tables Vol C Tables 4.2.6.8 and 6.1.1.4'
N N 0.0061 0.0033 'International Tables Vol C Tables 4.2.6.8 and 6.1.1.4'
O O 0.0106 0.0060 'International Tables Vol C Tables 4.2.6.8 and 6.1.1.4'
Mn Mn 0.3368 0.7283 'International Tables Vol C Tables 4.2.6.8 and 6.1.1.4'

loop_
_geom_angle_atom_site_label_1
_geom_angle_atom_site_label_2
_geom_angle_atom_site_label_3
_geom_angle
_geom_angle_site_symmetry_1
_geom_angle_site_symmetry_3
_geom_angle_publ_flag
O1 Mn1 O2 87.60(6) . 4_575 ?
O1 Mn1 O4 90.41(6) . 4_576 ?
O2 Mn1 O4 87.65(7) 4_575 4_576 ?
O1 Mn1 O3 172.94(6) . 1_455 ?
O2 Mn1 O3 99.34(6) 4_575 1_455 ?
O4 Mn1 O3 91.19(6) 4_576 1_455 ?
O1 Mn1 N1 89.53(6) . 3_676 ?
O2 Mn1 N1 100.84(7) 4_575 3_676 ?
O4 Mn1 N1 171.50(7) 4_576 3_676 ?
O3 Mn1 N1 87.87(6) 1_455 3_676 ?
O1 Mn1 O5 82.91(6) . . ?
O2 Mn1 O5 166.08(6) 4_575 . ?
O4 Mn1 O5 82.29(6) 4_576 . ?
O3 Mn1 O5 90.49(6) 1_455 . ?
N1 Mn1 O5 89.27(6) 3_676 . ?
O1 C1 O2 125.1(2) . . ?
O1 C1 C2 117.63(18) . . ?
O2 C1 C2 117.29(18) . . ?
C3 C2 C6 117.98(19) . . ?
C3 C2 C1 121.46(18) . . ?
C6 C2 C1 120.40(18) . . ?
C2 C3 C4 119.5(2) . . ?
C2 C3 H3 114.6(18) . . ?
C4 C3 H3 125.8(18) . . ?
N1 C4 C3 123.1(2) . . ?
N1 C4 H4 114.4(18) . . ?
C3 C4 H4 122.6(18) . . ?
N1 C5 C6 123.79(19) . . ?
N1 C5 H5 117.2(16) . . ?
C6 C5 H5 118.9(16) . . ?
C5 C6 C2 118.58(18) . . ?
C5 C6 C7 120.38(18) . . ?
C2 C6 C7 120.82(18) . . ?
O4 C7 O3 125.7(2) . . ?
O4 C7 C6 117.72(18) . . ?
O3 C7 C6 116.54(17) . . ?
C5 N1 C4 116.97(19) . . ?
C5 N1 Mn1 120.14(14) . 3_676 ?
C4 N1 Mn1 122.88(15) . 3_676 ?
C1 O1 Mn1 148.35(15) . . ?
C1 O2 Mn1 123.64(14) . 4_676 ?
C7 O3 Mn1 129.12(13) . 1_655 ?
C7 O4 Mn1 126.90(14) . 4_675 ?
Mn1 O5 H1 112(2) . . ?
Mn1 O5 H2 96(2) . . ?
H1 O5 H2 107(3) . . ?

loop_
_geom_bond_atom_site_label_1
_geom_bond_atom_site_label_2
_geom_bond_distance
_geom_bond_site_symmetry_2
_geom_bond_publ_flag
Mn1 O1 2.1593(16) . ?
Mn1 O2 2.1667(15) 4_575 ?
Mn1 O4 2.1770(16) 4_576 ?
Mn1 O3 2.1980(16) 1_455 ?
Mn1 N1 2.2845(18) 3_676 ?
Mn1 O5 2.3087(17) . ?
C1 O1 1.244(3) . ?
C1 O2 1.267(3) . ?
C1 C2 1.510(3) . ?
C2 C3 1.382(3) . ?
C2 C6 1.405(3) . ?
C3 C4 1.384(3) . ?
C3 H3 0.92(3) . ?
C4 N1 1.347(3) . ?
C4 H4 0.96(3) . ?
C5 N1 1.345(3) . ?
C5 C6 1.378(3) . ?
C5 H5 0.88(2) . ?
C6 C7 1.501(3) . ?
C7 O4 1.255(3) . ?
C7 O3 1.273(3) . ?
N1 Mn1 2.2845(18) 3_676 ?
O2 Mn1 2.1667(15) 4_676 ?
O3 Mn1 2.1980(16) 1_655 ?
O4 Mn1 2.1770(16) 4_675 ?
O5 H1 0.93(4) . ?
O5 H2 0.92(3) . ?

loop_
_geom_hbond_atom_site_label_D
_geom_hbond_atom_site_label_H
_geom_hbond_atom_site_label_A
_geom_hbond_distance_DH
_geom_hbond_distance_HA
_geom_hbond_distance_DA
_geom_hbond_angle_DHA
_geom_hbond_site_symmetry_A
O5 H1 O2 0.93(4) 1.96(4) 2.877(2) 167(3) 1_455
O5 H2 O3 0.92(3) 1.85(3) 2.723(2) 157(3) 4_576

loop_
_cod_changelog_entry_id
_cod_changelog_entry_author
_cod_changelog_entry_date
_cod_changelog_entry_text
1 'Vaitkus, Antanas' 2022-05-06T19:00:00+03:00 'Updated bibliographic information.'
